data_7121346
loop_
_publ_author_name
'Zhou, Jiliang'
'Liu, Liu Leo'
'Cao, Levy L.'
'Stephan, Douglas W.'

_publ_section_title
;
 An umpolung of Lewis acidity/basicity at nitrogen by deprotonation of a
 cyclic (amino)(aryl)nitrenium cation.
;
_journal_issue 35
_journal_name_full 'Chemical communications (Cambridge, England)'
_journal_page_first 4390
_journal_page_last 4393
_journal_paper_doi 10.1039/c8cc01331d
_journal_volume 54
_journal_year 2018
_chemical_absolute_configuration ad
_chemical_formula_moiety 'B F4, C32 H23 N2'
_chemical_formula_sum 'C32 H23 B F4 N2'
_chemical_formula_weight 522.33
_space_group_crystal_system orthorhombic
_space_group_IT_number 19
_space_group_name_Hall 'P 2ac 2ab'
_space_group_name_H-M_alt 'P 21 21 21'
_symmetry_space_group_name_Hall 'P 2ac 2ab'
_symmetry_space_group_name_H-M 'P 21 21 21'
_atom_sites_solution_hydrogens geom
_atom_sites_solution_primary direct
_audit_creation_date 2018-01-20
_audit_creation_method
;
Olex2 1.2
(compiled 2017.08.10 svn.r3458 for OlexSys, GUI svn.r5381)
;
_audit_update_record
;
2018-02-13 deposited with the CCDC.
2018-03-05 downloaded from the CCDC.
;
_cell_angle_alpha 90
_cell_angle_beta 90
_cell_angle_gamma 90
_cell_formula_units_Z 4
_cell_length_a 9.9397(16)
_cell_length_b 12.0611(19)
_cell_length_c 21.140(3)
_cell_measurement_reflns_used 1886
_cell_measurement_temperature 150(2)
_cell_measurement_theta_max 21.38
_cell_measurement_theta_min 2.26
_cell_volume 2534.3(7)
_computing_cell_refinement 'SAINT v8.34A (Bruker, 2013)'
_computing_data_reduction 'SAINT v8.34A (Bruker, 2013)'
_computing_molecular_graphics 'Olex2 (Dolomanov et al., 2009)'
_computing_publication_material 'Olex2 (Dolomanov et al., 2009)'
_computing_structure_refinement 'ShelXL (Sheldrick, 2015)'
_computing_structure_solution 'SIR2004 (Burla et al., 2007)'
_diffrn_ambient_temperature 150.02
_diffrn_measured_fraction_theta_full 0.991
_diffrn_measured_fraction_theta_max 0.990
_diffrn_measurement_device_type 'Bruker APEX-II CCD'
_diffrn_measurement_method '\f and \w scans'
_diffrn_radiation_type MoK\a
_diffrn_radiation_wavelength 0.71073
_diffrn_reflns_av_R_equivalents 0.0440
_diffrn_reflns_av_unetI/netI 0.0784
_diffrn_reflns_Laue_measured_fraction_full 0.991
_diffrn_reflns_Laue_measured_fraction_max 0.990
_diffrn_reflns_limit_h_max 11
_diffrn_reflns_limit_h_min -11
_diffrn_reflns_limit_k_max 14
_diffrn_reflns_limit_k_min -13
_diffrn_reflns_limit_l_max 20
_diffrn_reflns_limit_l_min -25
_diffrn_reflns_number 10881
_diffrn_reflns_point_group_measured_fraction_full 0.992
_diffrn_reflns_point_group_measured_fraction_max 0.991
_diffrn_reflns_theta_full 25.242
_diffrn_reflns_theta_max 25.359
_diffrn_reflns_theta_min 2.264
_diffrn_standards_number 0
_exptl_absorpt_coefficient_mu 0.100
_exptl_absorpt_correction_T_max 0.7452
_exptl_absorpt_correction_T_min 0.6945
_exptl_absorpt_correction_type multi-scan
_exptl_absorpt_process_details
'SADABS-2014/5 (Bruker,2014/5) was used for absorption correction. wR2(int) was 0.0491 before and 0.0443 after correction. The Ratio of minimum to maximum transmission is 0.9320. The \l/2 correction factor is 0.00150.'
_exptl_crystal_colour yellow
_exptl_crystal_density_diffrn 1.369
_exptl_crystal_description block
_exptl_crystal_F_000 1080
_exptl_crystal_size_max 0.2
_exptl_crystal_size_mid 0.2
_exptl_crystal_size_min 0.08
_refine_diff_density_max 0.167
_refine_diff_density_min -0.182
_refine_diff_density_rms 0.040
_refine_ls_abs_structure_details
;
 Flack x determined using 1059 quotients [(I+)-(I-)]/[(I+)+(I-)]
 (Parsons, Flack and Wagner, Acta Cryst. B69 (2013) 249-259).
;
_refine_ls_abs_structure_Flack 0.4(6)
_refine_ls_extinction_method none
_refine_ls_goodness_of_fit_ref 0.989
_refine_ls_hydrogen_treatment constr
_refine_ls_matrix_type full
_refine_ls_number_parameters 352
_refine_ls_number_reflns 4592
_refine_ls_number_restraints 0
_refine_ls_restrained_S_all 0.989
_refine_ls_R_factor_all 0.0836
_refine_ls_R_factor_gt 0.0445
_refine_ls_shift/su_max 0.000
_refine_ls_shift/su_mean 0.000
_refine_ls_structure_factor_coef Fsqd
_refine_ls_weighting_details 'w=1/[\s^2^(Fo^2^)+(0.0326P)^2^] where P=(Fo^2^+2Fc^2^)/3'
_refine_ls_weighting_scheme calc
_refine_ls_wR_factor_gt 0.0725
_refine_ls_wR_factor_ref 0.0827
_reflns_Friedel_coverage 0.759
_reflns_Friedel_fraction_full 0.993
_reflns_Friedel_fraction_max 0.991
_reflns_number_gt 3221
_reflns_number_total 4592
_reflns_threshold_expression 'I > 2\s(I)'
_cod_data_source_file c8cc01331d2.cif
_cod_data_source_block 2
_cod_depositor_comments 'Adding full bibliography for 7121346--7121351.cif.'
_cod_database_code 7121346
_shelx_shelxl_version_number 2014/7
_shelx_space_group_comment
;
The symmetry employed for this shelxl refinement is uniquely defined
by the following loop, which should always be used as a source of
symmetry information in preference to the above space-group names.
They are only intended as comments.
;
_olex2_refinement_description
;
1. Fixed Uiso
 At 1.2 times of:
  All C(H) groups
2.a Ternary CH refined with riding coordinates:
 C20(H20)
2.b Aromatic/amide H refined with riding coordinates:
 C4(H4), C15(H15), C12(H12), C9(H9), C11(H11), C18(H18), C22(H22), C28(H28),
 C17(H17), C32(H32), C10(H10), C7(H7), C30(H30), C29(H29), C5(H5), C26(H26),
 C6(H6), C16(H16), C31(H31), C23(H23), C25(H25), C24(H24)
;
_olex2_submission_special_instructions 'No special instructions were received'

loop_
_space_group_symop_operation_xyz
'x, y, z'
'-x+1/2, -y, z+1/2'
'-x, y+1/2, -z+1/2'
'x+1/2, -y+1/2, -z'

loop_
_atom_site_label
_atom_site_type_symbol
_atom_site_fract_x
_atom_site_fract_y
_atom_site_fract_z
_atom_site_U_iso_or_equiv
_atom_site_adp_type
_atom_site_occupancy
_atom_site_site_symmetry_order
_atom_site_calc_flag
_atom_site_refinement_flags_posn
F1 F 0.7205(2) 0.37736(17) 0.61833(10) 0.0449(6) Uani 1 1 d .
F2 F 0.4996(2) 0.34538(19) 0.60225(11) 0.0519(7) Uani 1 1 d .
F4 F 0.6328(3) 0.3890(2) 0.52004(10) 0.0547(7) Uani 1 1 d .
F3 F 0.5811(3) 0.51812(17) 0.59290(11) 0.0624(8) Uani 1 1 d .
N2 N 0.4393(3) 0.3978(2) 0.37733(13) 0.0211(7) Uani 1 1 d .
N1 N 0.3929(3) 0.3394(2) 0.42211(13) 0.0247(7) Uani 1 1 d .
C2 C 0.5894(3) 0.2566(3) 0.38984(15) 0.0215(8) Uani 1 1 d .
C3 C 0.4812(4) 0.2509(3) 0.43151(16) 0.0221(8) Uani 1 1 d .
C8 C 0.6766(3) 0.4443(3) 0.34563(16) 0.0210(8) Uani 1 1 d .
C13 C 0.7039(3) 0.4719(3) 0.28270(16) 0.0200(8) Uani 1 1 d .
C14 C 0.6199(3) 0.4040(3) 0.24076(16) 0.0205(8) Uani 1 1 d .
C1 C 0.5686(3) 0.3545(3) 0.34752(15) 0.0200(8) Uani 1 1 d .
C21 C 0.3186(4) 0.5736(3) 0.40359(16) 0.0227(9) Uani 1 1 d .
C19 C 0.5423(3) 0.3323(3) 0.27715(16) 0.0209(8) Uani 1 1 d .
C27 C 0.2540(4) 0.4540(3) 0.30764(16) 0.0238(9) Uani 1 1 d .
C20 C 0.3657(4) 0.4947(3) 0.35145(15) 0.0236(8) Uani 1 1 d .
H20 H 0.4308 0.5369 0.3246 0.028 Uiso 1 1 calc R
C4 C 0.4690(4) 0.1700(3) 0.47817(17) 0.0292(9) Uani 1 1 d .
H4 H 0.3943 0.1673 0.5062 0.035 Uiso 1 1 calc R
C15 C 0.6095(4) 0.4015(3) 0.17519(16) 0.0279(9) Uani 1 1 d .
H15 H 0.6619 0.4496 0.1495 0.033 Uiso 1 1 calc R
C12 C 0.8010(4) 0.5512(3) 0.26942(17) 0.0253(9) Uani 1 1 d .
H12 H 0.8198 0.5721 0.2270 0.030 Uiso 1 1 calc R
C9 C 0.7452(4) 0.4918(3) 0.39543(16) 0.0245(9) Uani 1 1 d .
H9 H 0.7260 0.4716 0.4379 0.029 Uiso 1 1 calc R
C11 C 0.8703(4) 0.5995(3) 0.31948(17) 0.0282(9) Uani 1 1 d .
H11 H 0.9373 0.6537 0.3110 0.034 Uiso 1 1 calc R
C18 C 0.4543(4) 0.2570(3) 0.25051(17) 0.0264(9) Uani 1 1 d .
H18 H 0.4021 0.2085 0.2760 0.032 Uiso 1 1 calc R
C22 C 0.3819(4) 0.5821(3) 0.46158(17) 0.0283(9) Uani 1 1 d .
H22 H 0.4553 0.5346 0.4714 0.034 Uiso 1 1 calc R
C28 C 0.1569(4) 0.3801(3) 0.32866(17) 0.0266(9) Uani 1 1 d .
H28 H 0.1595 0.3530 0.3708 0.032 Uiso 1 1 calc R
C17 C 0.4450(4) 0.2549(3) 0.18497(17) 0.0304(9) Uani 1 1 d .
H17 H 0.3861 0.2036 0.1651 0.036 Uiso 1 1 calc R
C32 C 0.2495(4) 0.4938(3) 0.24638(17) 0.0306(9) Uani 1 1 d .
H32 H 0.3164 0.5439 0.2318 0.037 Uiso 1 1 calc R
C10 C 0.8432(3) 0.5698(3) 0.38158(18) 0.0273(9) Uani 1 1 d .
H10 H 0.8923 0.6034 0.4150 0.033 Uiso 1 1 calc R
C7 C 0.6928(4) 0.1813(3) 0.39360(17) 0.0280(9) Uani 1 1 d .
H7 H 0.7679 0.1845 0.3659 0.034 Uiso 1 1 calc R
C30 C 0.0503(4) 0.3865(3) 0.22694(18) 0.0336(10) Uani 1 1 d .
H30 H -0.0198 0.3637 0.1994 0.040 Uiso 1 1 calc R
C29 C 0.0565(4) 0.3461(3) 0.28789(18) 0.0310(9) Uani 1 1 d .
H29 H -0.0090 0.2944 0.3020 0.037 Uiso 1 1 calc R
C5 C 0.5727(4) 0.0942(3) 0.48101(18) 0.0360(10) Uani 1 1 d .
H5 H 0.5694 0.0366 0.5116 0.043 Uiso 1 1 calc R
C26 C 0.2138(4) 0.6457(3) 0.38955(19) 0.0335(10) Uani 1 1 d .
H26 H 0.1697 0.6407 0.3498 0.040 Uiso 1 1 calc R
C6 C 0.6821(4) 0.1001(3) 0.43999(17) 0.0337(10) Uani 1 1 d .
H6 H 0.7519 0.0468 0.4439 0.040 Uiso 1 1 calc R
C16 C 0.5204(4) 0.3266(3) 0.14843(18) 0.0315(10) Uani 1 1 d .
H16 H 0.5110 0.3246 0.1037 0.038 Uiso 1 1 calc R
C31 C 0.1468(4) 0.4603(3) 0.20635(18) 0.0340(10) Uani 1 1 d .
H31 H 0.1428 0.4884 0.1644 0.041 Uiso 1 1 calc R
C23 C 0.3386(4) 0.6601(3) 0.50577(18) 0.0350(10) Uani 1 1 d .
H23 H 0.3809 0.6645 0.5460 0.042 Uiso 1 1 calc R
C25 C 0.1730(4) 0.7247(3) 0.43281(19) 0.0401(11) Uani 1 1 d .
H25 H 0.1027 0.7747 0.4224 0.048 Uiso 1 1 calc R
C24 C 0.2344(4) 0.7308(3) 0.4910(2) 0.0405(11) Uani 1 1 d .
H24 H 0.2048 0.7840 0.5211 0.049 Uiso 1 1 calc R
B1 B 0.6090(5) 0.4075(3) 0.5835(2) 0.0295(11) Uani 1 1 d .

loop_
_atom_site_aniso_label
_atom_site_aniso_U_11
_atom_site_aniso_U_22
_atom_site_aniso_U_33
_atom_site_aniso_U_23
_atom_site_aniso_U_13
_atom_site_aniso_U_12
F1 0.0360(14) 0.0557(14) 0.0430(14) -0.0039(12) -0.0091(12) 0.0009(12)
F2 0.0320(14) 0.0617(15) 0.0621(18) 0.0096(13) 0.0101(13) -0.0119(13)
F4 0.0621(18) 0.0778(17) 0.0240(13) -0.0068(13) 0.0056(12) -0.0169(15)
F3 0.077(2) 0.0311(13) 0.0791(18) -0.0017(12) 0.0006(16) 0.0079(13)
N2 0.0205(17) 0.0211(15) 0.0217(17) 0.0022(14) 0.0005(14) -0.0009(13)
N1 0.0260(19) 0.0252(16) 0.0229(18) 0.0022(14) -0.0016(14) -0.0019(15)
C2 0.021(2) 0.0209(18) 0.023(2) -0.0010(16) -0.0047(17) -0.0016(16)
C3 0.024(2) 0.0191(18) 0.023(2) 0.0020(16) -0.0016(17) -0.0018(17)
C8 0.019(2) 0.0175(17) 0.027(2) 0.0012(16) 0.0005(18) 0.0043(15)
C13 0.018(2) 0.0180(17) 0.024(2) -0.0009(15) 0.0014(18) 0.0021(16)
C14 0.018(2) 0.0214(18) 0.022(2) -0.0023(16) 0.0012(16) 0.0021(16)
C1 0.016(2) 0.0223(18) 0.022(2) 0.0009(15) 0.0023(17) 0.0062(16)
C21 0.022(2) 0.0196(18) 0.027(2) 0.0007(15) 0.0034(18) -0.0019(16)
C19 0.017(2) 0.0224(18) 0.023(2) -0.0016(17) 0.0014(17) -0.0009(17)
C27 0.025(2) 0.0211(18) 0.025(2) -0.0004(17) 0.0003(18) 0.0066(17)
C20 0.023(2) 0.0176(18) 0.030(2) 0.0078(16) -0.0004(18) 0.0043(16)
C4 0.033(2) 0.030(2) 0.025(2) 0.0057(18) 0.0002(19) -0.0038(19)
C15 0.027(2) 0.030(2) 0.027(2) -0.0004(17) 0.0049(18) -0.0034(18)
C12 0.024(2) 0.0237(19) 0.028(2) 0.0020(16) 0.0002(18) 0.0035(17)
C9 0.027(2) 0.0256(19) 0.021(2) 0.0002(17) -0.0021(18) 0.0029(17)
C11 0.023(2) 0.0235(19) 0.038(2) 0.0027(18) 0.0004(19) -0.0013(17)
C18 0.025(2) 0.0219(19) 0.033(2) 0.0020(17) 0.0001(18) 0.0015(18)
C22 0.025(2) 0.024(2) 0.036(2) 0.0019(17) 0.0016(19) -0.0009(18)
C28 0.026(2) 0.026(2) 0.028(2) 0.0027(17) -0.0029(18) 0.0010(18)
C17 0.030(2) 0.029(2) 0.032(2) -0.0069(18) -0.004(2) -0.0045(19)
C32 0.028(2) 0.031(2) 0.032(2) 0.0049(19) -0.003(2) 0.0015(19)
C10 0.024(2) 0.0250(19) 0.033(2) -0.0047(17) -0.008(2) 0.0016(17)
C7 0.026(2) 0.0282(19) 0.030(2) 0.0024(17) 0.0001(18) 0.0020(18)
C30 0.037(3) 0.027(2) 0.037(3) -0.0034(19) -0.008(2) 0.011(2)
C29 0.030(2) 0.0240(19) 0.040(3) -0.0003(19) -0.005(2) 0.0018(18)
C5 0.049(3) 0.026(2) 0.033(2) 0.0108(19) -0.007(2) -0.001(2)
C26 0.025(2) 0.030(2) 0.045(3) -0.0034(19) -0.008(2) 0.0052(18)
C6 0.036(3) 0.030(2) 0.035(2) 0.004(2) -0.003(2) 0.009(2)
C16 0.036(3) 0.035(2) 0.024(2) -0.0029(18) -0.0021(19) 0.000(2)
C31 0.037(3) 0.037(2) 0.028(2) 0.0056(18) -0.004(2) 0.007(2)
C23 0.036(3) 0.034(2) 0.035(2) -0.0089(19) 0.002(2) -0.007(2)
C25 0.028(3) 0.035(2) 0.058(3) -0.009(2) -0.004(2) 0.0060(19)
C24 0.035(3) 0.030(2) 0.057(3) -0.016(2) 0.007(2) -0.005(2)
B1 0.031(3) 0.027(2) 0.031(3) -0.001(2) 0.003(2) -0.002(2)

loop_
_atom_type_symbol
_atom_type_description
_atom_type_scat_dispersion_real
_atom_type_scat_dispersion_imag
_atom_type_scat_source
C C 0.0033 0.0016 'International Tables Vol C Tables 4.2.6.8 and 6.1.1.4'
H H 0.0000 0.0000 'International Tables Vol C Tables 4.2.6.8 and 6.1.1.4'
B B 0.0013 0.0007 'International Tables Vol C Tables 4.2.6.8 and 6.1.1.4'
N N 0.0061 0.0033 'International Tables Vol C Tables 4.2.6.8 and 6.1.1.4'
F F 0.0171 0.0103 'International Tables Vol C Tables 4.2.6.8 and 6.1.1.4'

loop_
_geom_angle_atom_site_label_1
_geom_angle_atom_site_label_2
_geom_angle_atom_site_label_3
_geom_angle
N1 N2 C1 115.2(3)
N1 N2 C20 122.3(3)
C20 N2 C1 122.3(3)
N2 N1 C3 107.6(3)
C3 C2 C1 108.1(3)
C7 C2 C3 120.6(3)
C7 C2 C1 131.3(3)
C2 C3 N1 111.0(3)
C2 C3 C4 123.4(3)
C4 C3 N1 125.5(3)
C13 C8 C1 109.3(3)
C9 C8 C13 122.1(3)
C9 C8 C1 128.5(3)
C8 C13 C14 109.3(3)
C12 C13 C8 119.5(3)
C12 C13 C14 131.2(3)
C19 C14 C13 109.2(3)
C15 C14 C13 131.1(3)
C15 C14 C19 119.8(3)
N2 C1 C8 111.2(2)
N2 C1 C19 108.5(3)
C2 C1 N2 98.1(3)
C2 C1 C8 118.6(3)
C2 C1 C19 117.7(3)
C8 C1 C19 102.6(3)
C22 C21 C20 123.1(3)
C22 C21 C26 119.0(3)
C26 C21 C20 117.7(3)
C14 C19 C1 109.5(3)
C18 C19 C14 122.3(3)
C18 C19 C1 128.2(3)
C28 C27 C20 121.2(3)
C32 C27 C20 118.7(3)
C32 C27 C28 120.1(3)
N2 C20 C21 112.1(3)
N2 C20 C27 109.2(2)
N2 C20 H20 106.9
C21 C20 H20 106.9
C27 C20 C21 114.5(3)
C27 C20 H20 106.9
C3 C4 H4 122.3
C5 C4 C3 115.5(3)
C5 C4 H4 122.3
C14 C15 H15 121.0
C16 C15 C14 118.0(3)
C16 C15 H15 121.0
C13 C12 H12 120.7
C13 C12 C11 118.6(3)
C11 C12 H12 120.7
C8 C9 H9 121.0
C8 C9 C10 117.9(3)
C10 C9 H9 121.0
C12 C11 H11 119.5
C10 C11 C12 121.0(3)
C10 C11 H11 119.5
C19 C18 H18 121.3
C19 C18 C17 117.5(3)
C17 C18 H18 121.3
C21 C22 H22 119.9
C21 C22 C23 120.3(4)
C23 C22 H22 119.9
C27 C28 H28 120.2
C29 C28 C27 119.6(3)
C29 C28 H28 120.2
C18 C17 H17 119.7
C16 C17 C18 120.7(3)
C16 C17 H17 119.7
C27 C32 H32 120.2
C27 C32 C31 119.6(4)
C31 C32 H32 120.2
C9 C10 C11 120.8(3)
C9 C10 H10 119.6
C11 C10 H10 119.6
C2 C7 H7 121.7
C2 C7 C6 116.7(3)
C6 C7 H7 121.7
C29 C30 H30 120.3
C31 C30 H30 120.3
C31 C30 C29 119.5(4)
C28 C29 H29 119.6
C30 C29 C28 120.7(4)
C30 C29 H29 119.6
C4 C5 H5 119.3
C4 C5 C6 121.5(3)
C6 C5 H5 119.3
C21 C26 H26 119.7
C25 C26 C21 120.7(4)
C25 C26 H26 119.7
C7 C6 C5 122.4(4)
C7 C6 H6 118.8
C5 C6 H6 118.8
C15 C16 H16 119.1
C17 C16 C15 121.8(4)
C17 C16 H16 119.1
C32 C31 H31 119.7
C30 C31 C32 120.5(4)
C30 C31 H31 119.7
C22 C23 H23 120.1
C24 C23 C22 119.9(4)
C24 C23 H23 120.1
C26 C25 H25 120.0
C24 C25 C26 120.0(4)
C24 C25 H25 120.0
C23 C24 H24 119.9
C25 C24 C23 120.2(4)
C25 C24 H24 119.9
F2 B1 F1 109.7(3)
F2 B1 F4 109.1(3)
F4 B1 F1 109.8(4)
F3 B1 F1 109.8(4)
F3 B1 F2 109.0(4)
F3 B1 F4 109.4(3)

loop_
_geom_bond_atom_site_label_1
_geom_bond_atom_site_label_2
_geom_bond_distance
F1 B1 1.380(5)
F2 B1 1.379(5)
F4 B1 1.379(5)
F3 B1 1.377(5)
N2 N1 1.267(3)
N2 C1 1.523(4)
N2 C20 1.484(4)
N1 C3 1.396(4)
C2 C3 1.392(5)
C2 C1 1.496(4)
C2 C7 1.374(4)
C3 C4 1.393(4)
C8 C13 1.398(5)
C8 C1 1.525(4)
C8 C9 1.379(5)
C13 C14 1.468(4)
C13 C12 1.388(4)
C14 C19 1.391(4)
C14 C15 1.390(4)
C1 C19 1.534(4)
C21 C20 1.530(4)
C21 C22 1.382(5)
C21 C26 1.389(5)
C19 C18 1.381(4)
C27 C20 1.527(5)
C27 C28 1.386(5)
C27 C32 1.382(4)
C20 H20 1.0000
C4 H4 0.9500
C4 C5 1.380(5)
C15 H15 0.9500
C15 C16 1.385(5)
C12 H12 0.9500
C12 C11 1.390(5)
C9 H9 0.9500
C9 C10 1.385(5)
C11 H11 0.9500
C11 C10 1.387(5)
C18 H18 0.9500
C18 C17 1.389(4)
C22 H22 0.9500
C22 C23 1.394(5)
C28 H28 0.9500
C28 C29 1.381(5)
C17 H17 0.9500
C17 C16 1.381(5)
C32 H32 0.9500
C32 C31 1.387(5)
C10 H10 0.9500
C7 H7 0.9500
C7 C6 1.389(5)
C30 H30 0.9500
C30 C29 1.379(5)
C30 C31 1.378(5)
C29 H29 0.9500
C5 H5 0.9500
C5 C6 1.393(5)
C26 H26 0.9500
C26 C25 1.381(5)
C6 H6 0.9500
C16 H16 0.9500
C31 H31 0.9500
C23 H23 0.9500
C23 C24 1.378(5)
C25 H25 0.9500
C25 C24 1.375(5)
C24 H24 0.9500
